data_8104819
loop_
_publ_author_name
'Xu, Xindi'
'Ma, Xun'
'Huang, Meifen'
'Li, Tianyu'
'Wu, Qiong'

_publ_section_title
;
 Crystal structure of
 4-bromo-N&#x2032;-[(3-bromo-2-hydroxyphenyl)methylidene]benzohydrazide
 methanol solvate, C15H14Br2N2O3
;
_journal_issue 2
_journal_name_full 'Zeitschrift f\"ur Kristallographie - New Crystal Structures'
_journal_page_first 323
_journal_page_last 324
_journal_paper_doi 10.1515/ncrs-2020-0540
_journal_volume 236
_journal_year 2021
_chemical_formula_moiety 'C14 H10 Br2 N2 O2, C H4 O'
_chemical_formula_sum 'C15 H14 Br2 N2 O3'
_chemical_formula_weight 430.10
_space_group_crystal_system triclinic
_space_group_IT_number 2
_space_group_name_Hall '-P 1'
_space_group_name_H-M_alt 'P -1'
_atom_sites_solution_hydrogens geom
_atom_sites_solution_primary iterative
_cell_angle_alpha 99.458(2)
_cell_angle_beta 100.401(2)
_cell_angle_gamma 99.499(2)
_cell_formula_units_Z 2
_cell_length_a 7.2748(3)
_cell_length_b 9.0786(4)
_cell_length_c 12.8613(5)
_cell_measurement_reflns_used 5335
_cell_measurement_temperature 150(2)
_cell_measurement_theta_max 26.15
_cell_measurement_theta_min 2.56
_cell_volume 807.35(6)
_computing_cell_refinement 'SAINT v8.37A (Bruker, 2015)'
_computing_data_reduction 'SAINT v8.37A (Bruker, 2015)'
_computing_molecular_graphics 'Olex2 (Dolomanov et al., 2009)'
_computing_publication_material 'Olex2 (Dolomanov et al., 2009)'
_computing_structure_refinement 'ShelXL (Sheldrick, 2015)'
_computing_structure_solution 'olex2.solve (Bourhis et al., 2015)'
_diffrn_ambient_temperature 150.0
_diffrn_measured_fraction_theta_full 0.999
_diffrn_measured_fraction_theta_max 0.995
_diffrn_measurement_device_type 'Bruker APEX-II CCD'
_diffrn_measurement_method '\f and \w scans'
_diffrn_radiation_type MoK\a
_diffrn_radiation_wavelength 0.71073
_diffrn_reflns_av_R_equivalents 0.0360
_diffrn_reflns_av_unetI/netI 0.0255
_diffrn_reflns_Laue_measured_fraction_full 0.999
_diffrn_reflns_Laue_measured_fraction_max 0.995
_diffrn_reflns_limit_h_max 9
_diffrn_reflns_limit_h_min -9
_diffrn_reflns_limit_k_max 11
_diffrn_reflns_limit_k_min -11
_diffrn_reflns_limit_l_max 16
_diffrn_reflns_limit_l_min -16
_diffrn_reflns_number 15976
_diffrn_reflns_point_group_measured_fraction_full 0.999
_diffrn_reflns_point_group_measured_fraction_max 0.995
_diffrn_reflns_theta_full 25.242
_diffrn_reflns_theta_max 26.447
_diffrn_reflns_theta_min 2.321
_diffrn_standards_number 0
_exptl_absorpt_coefficient_mu 5.033
_exptl_absorpt_correction_T_max 0.0276
_exptl_absorpt_correction_T_min 0.0085
_exptl_absorpt_correction_type none
_exptl_absorpt_process_details
;
SADABS-2016/2 (Bruker,2016/2) was used for absorption correction.
wR2(int) was 0.0988 before and 0.0469 after correction.
The Ratio of minimum to maximum transmission is 0.3080.
The \l/2 correction factor is Not present.
;
_exptl_crystal_density_diffrn 1.769
_exptl_crystal_F_000 424
_refine_diff_density_max 0.321
_refine_diff_density_min -0.260
_refine_diff_density_rms 0.058
_refine_ls_extinction_coef .
_refine_ls_extinction_method none
_refine_ls_goodness_of_fit_ref 1.049
_refine_ls_hydrogen_treatment constr
_refine_ls_matrix_type full
_refine_ls_number_parameters 202
_refine_ls_number_reflns 3303
_refine_ls_number_restraints 0
_refine_ls_restrained_S_all 1.049
_refine_ls_R_factor_all 0.0347
_refine_ls_R_factor_gt 0.0253
_refine_ls_shift/su_max 0.001
_refine_ls_shift/su_mean 0.000
_refine_ls_structure_factor_coef Fsqd
_refine_ls_weighting_details
;
 w=1/[\s^2^(Fo^2^)+(0.0334P)^2^+0.1877P]
 where P=(Fo^2^+2Fc^2^)/3
;
_refine_ls_weighting_scheme calc
_refine_ls_wR_factor_gt 0.0639
_refine_ls_wR_factor_ref 0.0673
_reflns_Friedel_coverage 0.000
_reflns_Friedel_fraction_full .
_reflns_Friedel_fraction_max .
_reflns_number_gt 2746
_reflns_number_total 3303
_reflns_threshold_expression 'I > 2\s(I)'
_cod_data_source_file suppl_j_ncrs-2020-0540_suppl.cif
_cod_data_source_block X3
_cod_database_code 8104819
_shelx_space_group_comment
;
The symmetry employed for this shelxl refinement is uniquely defined
by the following loop, which should always be used as a source of
symmetry information in preference to the above space-group names.
They are only intended as comments.
;
_olex2_refinement_description
;
1. Fixed Uiso
 At 1.2 times of:
  All C(H) groups, All N(H) groups
 At 1.5 times of:
  All C(H,H,H) groups, All O(H) groups
2.a Aromatic/amide H refined with riding coordinates:
 C13(H13), N2(H2A), C8(H8), C2(H2B), C5(H5), C14(H14), C3(H3), C6(H6), C12(H12)
2.b Idealised Me refined as rotating group:
 C3AA(H3AA,H3AB,H3AC)
2.c Idealised tetrahedral OH refined as rotating group:
 O2(H2), O3(H3A)
;
_olex2_submission_special_instructions 'No special instructions were received'

loop_
_space_group_symop_operation_xyz
'x, y, z'
'-x, -y, -z'

loop_
_atom_site_label
_atom_site_type_symbol
_atom_site_fract_x
_atom_site_fract_y
_atom_site_fract_z
_atom_site_U_iso_or_equiv
_atom_site_adp_type
_atom_site_occupancy
_atom_site_site_symmetry_order
_atom_site_calc_flag
_atom_site_refinement_flags_posn
_atom_site_refinement_flags_adp
_atom_site_refinement_flags_occupancy
_atom_site_disorder_assembly
_atom_site_disorder_group
Br1 Br 0.10184(4) 0.49086(3) 0.77333(2) 0.04662(10) Uani 1 1 d . . . . .
Br2 Br 0.34294(4) 1.34147(3) 0.03626(2) 0.05154(10) Uani 1 1 d . . . . .
C1 C 0.1306(3) 0.7890(3) 0.51219(19) 0.0344(5) Uani 1 1 d . . . . .
C2 C 0.2973(4) 0.7758(3) 0.5805(2) 0.0381(5) Uani 1 1 d . . . . .
H2B H 0.4176 0.8273 0.5733 0.046 Uiso 1 1 calc R . . . .
C3AA C 0.4688(5) 0.6853(4) 0.2888(3) 0.0709(10) Uani 1 1 d . . . . .
H3AA H 0.5272 0.6428 0.2307 0.106 Uiso 1 1 calc GR . . . .
H3AB H 0.3538 0.7194 0.2576 0.106 Uiso 1 1 calc GR . . . .
H3AC H 0.4345 0.6070 0.3299 0.106 Uiso 1 1 calc GR . . . .
C3 C 0.2883(4) 0.6879(3) 0.6589(2) 0.0397(6) Uani 1 1 d . . . . .
H3 H 0.4016 0.6791 0.7055 0.048 Uiso 1 1 calc R . . . .
C4 C 0.1129(4) 0.6138(3) 0.66817(19) 0.0365(5) Uani 1 1 d . . . . .
C5 C -0.0543(4) 0.6275(3) 0.6030(2) 0.0385(5) Uani 1 1 d . . . . .
H5 H -0.1742 0.5770 0.6116 0.046 Uiso 1 1 calc R . . . .
C6 C -0.0449(4) 0.7156(3) 0.52495(19) 0.0354(5) Uani 1 1 d . . . . .
H6 H -0.1590 0.7259 0.4800 0.043 Uiso 1 1 calc R . . . .
C7 C 0.1553(4) 0.8851(3) 0.42971(19) 0.0342(5) Uani 1 1 d . . . . .
C8 C -0.1239(3) 1.0016(3) 0.22009(18) 0.0340(5) Uani 1 1 d . . . . .
H8 H -0.2486 0.9570 0.2254 0.041 Uiso 1 1 calc R . . . .
C9 C -0.0972(4) 1.0896(3) 0.13783(19) 0.0343(5) Uani 1 1 d . . . . .
C10 C 0.0854(3) 1.1611(3) 0.12888(19) 0.0355(5) Uani 1 1 d . . . . .
C11 C 0.0982(4) 1.2425(3) 0.0477(2) 0.0377(5) Uani 1 1 d . . . . .
C12 C -0.0614(4) 1.2551(3) -0.0248(2) 0.0434(6) Uani 1 1 d . . . . .
H12 H -0.0481 1.3104 -0.0805 0.052 Uiso 1 1 calc R . . . .
C13 C -0.2398(4) 1.1867(3) -0.0154(2) 0.0446(6) Uani 1 1 d . . . . .
H13 H -0.3503 1.1949 -0.0644 0.054 Uiso 1 1 calc R . . . .
C14 C -0.2570(4) 1.1065(3) 0.0655(2) 0.0393(6) Uani 1 1 d . . . . .
H14 H -0.3806 1.0614 0.0723 0.047 Uiso 1 1 calc R . . . .
N1 N 0.0224(3) 0.9845(2) 0.28554(15) 0.0335(4) Uani 1 1 d . . . . .
N2 N -0.0056(3) 0.9018(2) 0.36357(15) 0.0332(4) Uani 1 1 d . . . . .
H2A H -0.1204 0.8620 0.3705 0.040 Uiso 1 1 calc R . . . .
O1 O 0.3128(3) 0.9463(2) 0.42131(15) 0.0433(4) Uani 1 1 d . . . . .
O2 O 0.2476(2) 1.1526(2) 0.19744(14) 0.0404(4) Uani 1 1 d . . . . .
H2 H 0.2191 1.1033 0.2441 0.061 Uiso 1 1 calc GR . . . .
O3 O 0.5985(3) 0.8092(2) 0.35738(16) 0.0491(5) Uani 1 1 d . . . . .
H3A H 0.5388 0.8665 0.3902 0.074 Uiso 1 1 calc GR . . . .

loop_
_atom_site_aniso_label
_atom_site_aniso_U_11
_atom_site_aniso_U_22
_atom_site_aniso_U_33
_atom_site_aniso_U_23
_atom_site_aniso_U_13
_atom_site_aniso_U_12
Br1 0.05852(19) 0.04220(15) 0.04228(15) 0.01647(11) 0.01352(13) 0.00791(13)
Br2 0.04231(17) 0.05841(19) 0.05990(18) 0.02465(14) 0.01959(13) 0.00478(13)
O1 0.0294(9) 0.0521(11) 0.0511(10) 0.0232(9) 0.0068(8) 0.0050(8)
O2 0.0298(9) 0.0505(11) 0.0411(9) 0.0157(8) 0.0049(7) 0.0049(8)
O3 0.0307(10) 0.0550(12) 0.0599(12) 0.0090(10) 0.0112(9) 0.0049(9)
C13 0.0393(15) 0.0580(17) 0.0375(13) 0.0151(12) 0.0021(11) 0.0137(13)
N2 0.0293(10) 0.0359(10) 0.0351(10) 0.0106(8) 0.0075(8) 0.0043(8)
C7 0.0334(13) 0.0336(12) 0.0346(12) 0.0052(10) 0.0061(10) 0.0072(10)
C9 0.0329(13) 0.0352(12) 0.0340(12) 0.0064(10) 0.0069(10) 0.0053(10)
C3AA 0.050(2) 0.074(2) 0.079(2) 0.0050(19) 0.0062(18) 0.0036(18)
C8 0.0307(13) 0.0350(12) 0.0342(12) 0.0056(10) 0.0061(10) 0.0032(10)
N1 0.0355(11) 0.0353(10) 0.0306(10) 0.0081(8) 0.0079(9) 0.0073(9)
C10 0.0328(13) 0.0374(13) 0.0350(12) 0.0053(10) 0.0063(10) 0.0067(10)
C2 0.0349(13) 0.0409(13) 0.0406(13) 0.0129(11) 0.0097(11) 0.0074(11)
C5 0.0389(14) 0.0363(13) 0.0398(13) 0.0072(10) 0.0111(11) 0.0037(11)
C1 0.0337(13) 0.0322(12) 0.0363(12) 0.0058(10) 0.0072(10) 0.0054(10)
C11 0.0352(13) 0.0402(13) 0.0397(13) 0.0093(11) 0.0136(11) 0.0053(11)
C14 0.0312(13) 0.0444(14) 0.0396(13) 0.0094(11) 0.0044(10) 0.0021(11)
C4 0.0471(15) 0.0307(12) 0.0338(12) 0.0096(10) 0.0118(11) 0.0071(11)
C3 0.0396(14) 0.0411(14) 0.0385(13) 0.0108(11) 0.0062(11) 0.0080(11)
C6 0.0333(13) 0.0353(12) 0.0372(12) 0.0071(10) 0.0059(10) 0.0070(10)
C12 0.0479(16) 0.0517(15) 0.0374(13) 0.0181(12) 0.0142(12) 0.0148(13)

loop_
_atom_type_symbol
_atom_type_description
_atom_type_scat_dispersion_real
_atom_type_scat_dispersion_imag
_atom_type_scat_source
C C 0.0033 0.0016 'International Tables Vol C Tables 4.2.6.8 and 6.1.1.4'
H H 0.0000 0.0000 'International Tables Vol C Tables 4.2.6.8 and 6.1.1.4'
Br Br -0.2901 2.4595 'International Tables Vol C Tables 4.2.6.8 and 6.1.1.4'
N N 0.0061 0.0033 'International Tables Vol C Tables 4.2.6.8 and 6.1.1.4'
O O 0.0106 0.0060 'International Tables Vol C Tables 4.2.6.8 and 6.1.1.4'

loop_
_geom_angle_atom_site_label_1
_geom_angle_atom_site_label_2
_geom_angle_atom_site_label_3
_geom_angle
_geom_angle_site_symmetry_1
_geom_angle_site_symmetry_3
C14 C13 C12 119.7(2) . .
C7 N2 N1 116.0(2) . .
O1 C7 N2 120.9(2) . .
O1 C7 C1 121.7(2) . .
N2 C7 C1 117.5(2) . .
C10 C9 C8 122.1(2) . .
C14 C9 C8 119.3(2) . .
C14 C9 C10 118.6(2) . .
N1 C8 C9 119.3(2) . .
C8 N1 N2 118.5(2) . .
O2 C10 C9 122.2(2) . .
O2 C10 C11 119.4(2) . .
C11 C10 C9 118.4(2) . .
C3 C2 C1 120.5(2) . .
C4 C5 C6 119.2(2) . .
C2 C1 C7 116.5(2) . .
C6 C1 C7 124.2(2) . .
C6 C1 C2 119.2(2) . .
C10 C11 Br2 118.72(19) . .
C10 C11 C12 122.1(2) . .
C12 C11 Br2 119.15(19) . .
C13 C14 C9 121.7(2) . .
C5 C4 Br1 119.57(19) . .
C3 C4 Br1 118.77(19) . .
C3 C4 C5 121.7(2) . .
C4 C3 C2 118.9(2) . .
C5 C6 C1 120.4(2) . .
C13 C12 C11 119.5(2) . .

loop_
_geom_bond_atom_site_label_1
_geom_bond_atom_site_label_2
_geom_bond_distance
_geom_bond_site_symmetry_2
Br1 C4 1.894(2) .
Br2 C11 1.899(3) .
O1 C7 1.220(3) .
O2 C10 1.361(3) .
O3 C3AA 1.399(4) .
C13 C14 1.376(4) .
C13 C12 1.378(4) .
N2 C7 1.363(3) .
N2 N1 1.372(3) .
C7 C1 1.496(3) .
C9 C8 1.448(3) .
C9 C10 1.412(3) .
C9 C14 1.399(4) .
C8 N1 1.280(3) .
C10 C11 1.383(3) .
C2 C1 1.398(3) .
C2 C3 1.389(3) .
C5 C4 1.383(4) .
C5 C6 1.387(3) .
C1 C6 1.390(3) .
C11 C12 1.385(4) .
C4 C3 1.376(4) .
